data_7022663
loop_
_publ_author_name
'Akhuli, Bidyut'
'Ghosh, Pradyut'

_publ_section_title
;
 Selective recognition of sulphate in a Cu(II) assisted 1D polymer of a
 simple pentafluorophenyl substituted pyridyl-urea via second sphere
 coordination.
;
_journal_issue 16
_journal_name_full 'Dalton transactions (Cambridge, England : 2003)'
_journal_page_first 5818
_journal_page_last 5825
_journal_paper_doi 10.1039/c3dt32710h
_journal_volume 42
_journal_year 2013
_chemical_formula_sum 'C48 H48 F15 N13 Ni O12 S'
_chemical_formula_weight 1374.76
_chemical_name_systematic
;
?
;
_space_group_IT_number 14
_symmetry_cell_setting monoclinic
_symmetry_space_group_name_Hall '-P 2ybc'
_symmetry_space_group_name_H-M 'P 1 21/c 1'
_atom_sites_solution_hydrogens geom
_atom_sites_solution_primary direct
_atom_sites_solution_secondary difmap
_audit_creation_method SHELXL-97
_cell_angle_alpha 90.00
_cell_angle_beta 105.688(2)
_cell_angle_gamma 90.00
_cell_formula_units_Z 4
_cell_length_a 17.8094(11)
_cell_length_b 12.7781(8)
_cell_length_c 26.5467(17)
_cell_measurement_reflns_used 4674
_cell_measurement_temperature 150(2)
_cell_measurement_theta_max 19.92
_cell_measurement_theta_min 2.34
_cell_volume 5816.2(6)
_computing_cell_refinement 'Bruker SAINT'
_computing_data_collection 'Bruker APEX2'
_computing_data_reduction 'Bruker SAINT'
_computing_molecular_graphics 'MERCURY 2.3'
_computing_publication_material 'ORTEP 3v.2'
_computing_structure_refinement 'SHELXL-97 (Sheldrick, 2008)'
_computing_structure_solution 'SHELXS-97 (Sheldrick, 2008)'
_diffrn_ambient_temperature 150(2)
_diffrn_measured_fraction_theta_full 0.998
_diffrn_measured_fraction_theta_max 0.998
_diffrn_measurement_device_type 'Bruker APEX-II CCD'
_diffrn_measurement_method '\f and \w scans'
_diffrn_radiation_monochromator graphite
_diffrn_radiation_source 'fine-focus sealed tube'
_diffrn_radiation_type MoK\a
_diffrn_radiation_wavelength 0.71073
_diffrn_reflns_av_R_equivalents 0.0714
_diffrn_reflns_av_unetI/netI 0.0483
_diffrn_reflns_limit_h_max 19
_diffrn_reflns_limit_h_min -19
_diffrn_reflns_limit_k_max 13
_diffrn_reflns_limit_k_min -13
_diffrn_reflns_limit_l_max 28
_diffrn_reflns_limit_l_min -28
_diffrn_reflns_number 43443
_diffrn_reflns_theta_full 22.41
_diffrn_reflns_theta_max 22.41
_diffrn_reflns_theta_min 1.19
_exptl_absorpt_coefficient_mu 0.488
_exptl_absorpt_correction_T_max 0.9903
_exptl_absorpt_correction_T_min 0.9713
_exptl_absorpt_correction_type multi-scan
_exptl_absorpt_process_details SADABS
_exptl_crystal_colour 'GREENISH BLUE'
_exptl_crystal_density_diffrn 1.570
_exptl_crystal_density_method 'not measured'
_exptl_crystal_description BLOCK
_exptl_crystal_F_000 2808
_exptl_crystal_size_max 0.06
_exptl_crystal_size_mid 0.04
_exptl_crystal_size_min 0.02
_refine_diff_density_max 0.660
_refine_diff_density_min -0.458
_refine_diff_density_rms 0.069
_refine_ls_extinction_method none
_refine_ls_goodness_of_fit_ref 1.045
_refine_ls_hydrogen_treatment mixed
_refine_ls_matrix_type full
_refine_ls_number_parameters 809
_refine_ls_number_reflns 7513
_refine_ls_number_restraints 10
_refine_ls_restrained_S_all 1.056
_refine_ls_R_factor_all 0.0785
_refine_ls_R_factor_gt 0.0522
_refine_ls_shift/su_max 0.000
_refine_ls_shift/su_mean 0.000
_refine_ls_structure_factor_coef Fsqd
_refine_ls_weighting_details 'calc w=1/[\s^2^(Fo^2^)+(0.0678P)^2^+10.3539P] where P=(Fo^2^+2Fc^2^)/3'
_refine_ls_weighting_scheme calc
_refine_ls_wR_factor_gt 0.1322
_refine_ls_wR_factor_ref 0.1518
_reflns_number_gt 5423
_reflns_number_total 7513
_reflns_threshold_expression >2sigma(I)
_cod_data_source_file c3dt32710h.txt
_cod_data_source_block aaa
_cod_depositor_comments
;
The following automatic conversions were performed:

'_symmetry_cell_setting' value 'Monoclinic' changed to 'monoclinic'
according to /home/saulius/struct/CIF-dictionaries/cif_core.dic
dictionary named 'cif_core.dic' version 2.4.2 from
2011-04-26.

'_exptl_absorpt_correction_type' value 'MULTI-SCAN'
changed to 'multi-scan' according to
/home/saulius/struct/CIF-dictionaries/cif_core.dic dictionary named
'cif_core.dic' version 2.4.2 from 2011-04-26.

Automatic conversion script
Id: cif_fix_values 1891 2012-01-12 08:04:46Z andrius 
;
_cod_original_sg_symbol_H-M 'P2(1)/c '
_cod_database_code 7022663

loop_
_symmetry_equiv_pos_as_xyz
'x, y, z'
'-x, y+1/2, -z+1/2'
'-x, -y, -z'
'x, -y-1/2, z-1/2'

loop_
_atom_site_label
_atom_site_type_symbol
_atom_site_fract_x
_atom_site_fract_y
_atom_site_fract_z
_atom_site_U_iso_or_equiv
_atom_site_adp_type
_atom_site_occupancy
_atom_site_symmetry_multiplicity
_atom_site_calc_flag
_atom_site_refinement_flags
_atom_site_disorder_assembly
_atom_site_disorder_group
C43 C 0.098(3) 0.506(3) 0.1590(8) 0.36(7) Uiso 0.33 1 d PD A 2
C41 C 0.2095(9) 0.1511(11) -0.1835(5) 0.073(4) Uiso 0.59 1 d PD B 2
C43A C 0.1038(8) 0.5143(12) 0.1572(5) 0.100(6) Uiso 0.67 1 d PD A 1
C41A C 0.1801(12) 0.1263(16) -0.1879(8) 0.075(6) Uiso 0.41 1 d PD B 1
O16 O 0.6441(9) 0.4003(17) 0.0771(7) 0.090(6) Uiso 0.34 1 d PD C 2
O16A O 0.6429(12) 0.405(3) 0.0815(11) 0.36(2) Uiso 0.66 1 d PD C 1
Ni1 Ni 0.22304(3) 0.14332(5) -0.00111(2) 0.0278(2) Uani 1 1 d . B .
S1 S 0.27401(7) -0.10913(10) 0.02703(5) 0.0340(3) Uani 1 1 d . B .
N1 N 0.3474(2) 0.1473(3) 0.01828(15) 0.0299(9) Uani 1 1 d . . .
C5 C 0.3851(3) 0.1543(4) -0.01886(19) 0.0360(12) Uani 1 1 d . . .
H5 H 0.3562 0.1684 -0.0530 0.043 Uiso 1 1 calc R . .
N2 N 0.0986(2) 0.1306(3) -0.02014(15) 0.0300(9) Uani 1 1 d . . .
C17 C 0.0580(3) 0.1670(4) 0.01149(19) 0.0324(12) Uani 1 1 d . . .
H17 H 0.0848 0.2030 0.0414 0.039 Uiso 1 1 calc R . .
F12 F 0.4462(2) 0.6012(3) 0.28510(13) 0.0709(10) Uani 1 1 d . . .
O3 O 0.22472(18) -0.2044(3) 0.01578(15) 0.0471(10) Uani 1 1 d . . .
N7 N -0.0926(2) 0.2090(4) 0.11607(16) 0.0455(12) Uani 1 1 d . . .
H7 H -0.1411 0.2119 0.0992 0.055 Uiso 1 1 calc R . .
N10 N 0.2178(2) 0.1494(3) 0.15698(16) 0.0413(11) Uani 1 1 d . . .
N4 N 0.5056(2) 0.1480(3) -0.04771(16) 0.0421(11) Uani 1 1 d . . .
H4 H 0.5554 0.1555 -0.0370 0.051 Uiso 1 1 calc R . .
N6 N -0.0654(2) 0.1880(3) 0.03659(15) 0.0366(10) Uani 1 1 d . . .
H6 H -0.1133 0.2051 0.0231 0.044 Uiso 1 1 calc R . .
N3 N 0.2100(2) 0.3060(3) -0.01863(15) 0.0333(10) Uani 1 1 d . . .
N9 N 0.2853(3) 0.6665(3) 0.11245(16) 0.0472(12) Uani 1 1 d . . .
H9 H 0.2817 0.7196 0.0920 0.057 Uiso 1 1 calc R . .
N5 N 0.5297(2) 0.1485(3) -0.12805(16) 0.0424(11) Uani 1 1 d . . .
H5A H 0.5781 0.1494 -0.1109 0.051 Uiso 1 1 calc R . .
N8 N 0.2551(3) 0.5713(3) 0.03738(16) 0.0463(12) Uani 1 1 d . . .
H8 H 0.2626 0.6300 0.0237 0.056 Uiso 1 1 calc R . .
N11 N 0.2267(3) 0.0466(4) -0.15436(18) 0.0563(13) Uani 1 1 d . . .
O5 O 0.21635(18) 0.1202(3) -0.07945(12) 0.0361(8) Uani 1 1 d . . .
O1 O 0.22180(17) -0.0185(2) 0.01107(13) 0.0366(8) Uani 1 1 d . . .
O6 O 0.22545(18) 0.1792(3) 0.07488(12) 0.0350(8) Uani 1 1 d . . .
O2 O 0.3118(2) -0.1051(3) 0.08322(13) 0.0516(10) Uani 1 1 d . . .
O7 O 0.4043(2) 0.1357(3) -0.12193(14) 0.0549(11) Uani 1 1 d . . .
O4 O 0.33258(18) -0.1119(3) -0.00272(13) 0.0442(9) Uani 1 1 d . . .
O9 O 0.2731(2) 0.4893(3) 0.11643(14) 0.0580(11) Uani 1 1 d . . .
O8 O 0.0324(2) 0.1893(3) 0.11269(14) 0.0576(11) Uani 1 1 d . . .
C16 C -0.0219(3) 0.1544(4) 0.00249(18) 0.0298(11) Uani 1 1 d . . .
C4 C 0.4651(3) 0.1416(4) -0.00901(18) 0.0313(12) Uani 1 1 d . . .
C6 C 0.4737(3) 0.1434(4) -0.1006(2) 0.0388(13) Uani 1 1 d . . .
C8 C 0.4559(3) 0.2209(5) -0.2120(2) 0.0481(14) Uani 1 1 d . . .
C32 C 0.2653(3) 0.7562(4) 0.1879(2) 0.0443(14) Uani 1 1 d . . .
C3 C 0.5082(3) 0.1235(4) 0.0421(2) 0.0406(13) Uani 1 1 d . . .
H3 H 0.5621 0.1150 0.0504 0.049 Uiso 1 1 calc R . .
C38 C 0.2237(3) 0.1189(4) 0.1111(2) 0.0371(13) Uani 1 1 d . B .
H38 H 0.2267 0.0474 0.1053 0.045 Uiso 1 1 calc R . .
C7 C 0.5098(3) 0.1522(4) -0.1826(2) 0.0390(13) Uani 1 1 d . . .
C28 C 0.2270(3) 0.4878(4) 0.00274(19) 0.0367(12) Uani 1 1 d . . .
C13 C 0.0586(3) 0.0822(4) -0.06348(19) 0.0362(12) Uani 1 1 d . . .
H13 H 0.0860 0.0553 -0.0858 0.043 Uiso 1 1 calc R . .
C36 C 0.3667(3) 0.6332(4) 0.2009(2) 0.0410(13) Uani 1 1 d . . .
C31 C 0.3048(3) 0.6835(4) 0.1662(2) 0.0392(13) Uani 1 1 d . . .
C29 C 0.2384(3) 0.3828(4) 0.01581(19) 0.0349(12) Uani 1 1 d . . .
H29 H 0.2666 0.3649 0.0496 0.042 Uiso 1 1 calc R . .
C15 C -0.0621(3) 0.1056(4) -0.04356(19) 0.0377(13) Uani 1 1 d . . .
H15 H -0.1159 0.0972 -0.0516 0.045 Uiso 1 1 calc R . .
C33 C 0.2848(3) 0.7763(5) 0.2406(2) 0.0518(15) Uani 1 1 d . . .
C34 C 0.3460(4) 0.7240(5) 0.2733(2) 0.0507(15) Uani 1 1 d . . .
C27 C 0.1858(4) 0.5136(4) -0.0474(2) 0.0554(16) Uani 1 1 d . . .
H27 H 0.1782 0.5834 -0.0575 0.066 Uiso 1 1 calc R . .
C1 C 0.3899(3) 0.1294(4) 0.0670(2) 0.0421(13) Uani 1 1 d . . .
H1 H 0.3647 0.1240 0.0934 0.050 Uiso 1 1 calc R . .
C2 C 0.4698(3) 0.1184(4) 0.0799(2) 0.0472(14) Uani 1 1 d . . .
H2 H 0.4975 0.1074 0.1145 0.057 Uiso 1 1 calc R . .
C35 C 0.3854(3) 0.6511(4) 0.2531(2) 0.0455(14) Uani 1 1 d . . .
C30 C 0.2714(3) 0.5679(4) 0.0907(2) 0.0428(13) Uani 1 1 d . . .
C20 C -0.0879(3) 0.3055(5) 0.1952(2) 0.0517(15) Uani 1 1 d . . .
C18 C -0.0364(3) 0.1951(4) 0.0895(2) 0.0407(13) Uani 1 1 d . . .
C12 C 0.5468(3) 0.0880(4) -0.2101(2) 0.0446(14) Uani 1 1 d . . .
C25 C 0.1685(3) 0.3328(4) -0.0663(2) 0.0508(15) Uani 1 1 d . . .
H25 H 0.1469 0.2801 -0.0900 0.061 Uiso 1 1 calc R . .
C24 C -0.0295(4) 0.1407(6) 0.2022(2) 0.071(2) Uani 1 1 d . . .
C9 C 0.4391(3) 0.2224(5) -0.2657(3) 0.0586(17) Uani 1 1 d . . .
C37 C 0.2361(3) 0.0472(4) -0.1038(2) 0.0420(13) Uani 1 1 d . B .
H37 H 0.2590 -0.0111 -0.0848 0.050 Uiso 1 1 calc R . .
C19 C -0.0701(3) 0.2184(4) 0.1707(2) 0.0430(14) Uani 1 1 d . . .
C10 C 0.4772(4) 0.1572(5) -0.2911(2) 0.0596(18) Uani 1 1 d . . .
C11 C 0.5317(4) 0.0903(5) -0.2635(2) 0.0514(15) Uani 1 1 d . . .
C14 C -0.0210(3) 0.0699(4) -0.0770(2) 0.0414(13) Uani 1 1 d . . .
H14 H -0.0467 0.0377 -0.1083 0.050 Uiso 1 1 calc R . .
C26 C 0.1563(4) 0.4354(5) -0.0822(2) 0.0666(19) Uani 1 1 d . . .
H26 H 0.1282 0.4513 -0.1162 0.080 Uiso 1 1 calc R . .
C21 C -0.0639(4) 0.3170(5) 0.2486(3) 0.0638(18) Uani 1 1 d . . .
C39 C 0.2114(4) 0.2589(5) 0.1688(2) 0.0628(17) Uani 1 1 d . . .
H39A H 0.2247 0.3008 0.1424 0.094 Uiso 1 1 calc R . .
H39B H 0.2463 0.2745 0.2023 0.094 Uiso 1 1 calc R . .
H39C H 0.1588 0.2740 0.1694 0.094 Uiso 1 1 calc R . .
C23 C -0.0029(5) 0.1512(7) 0.2552(3) 0.094(3) Uani 1 1 d . . .
C22 C -0.0193(4) 0.2402(7) 0.2780(2) 0.074(2) Uani 1 1 d . . .
F5 F 0.60008(18) 0.0184(3) -0.18341(13) 0.0610(9) Uani 1 1 d . . .
F15 F 0.20491(19) 0.8081(3) 0.15648(13) 0.0652(10) Uani 1 1 d . . .
F11 F 0.4115(2) 0.5676(3) 0.18219(13) 0.0662(10) Uani 1 1 d . . .
F4 F 0.5703(2) 0.0269(3) -0.28800(14) 0.0802(11) Uani 1 1 d . . .
F14 F 0.2455(2) 0.8480(3) 0.26004(15) 0.0800(11) Uani 1 1 d . . .
F1 F 0.4211(2) 0.2924(3) -0.18880(14) 0.0729(10) Uani 1 1 d . . .
F2 F 0.3879(2) 0.2936(3) -0.29281(15) 0.0900(13) Uani 1 1 d . . .
F13 F 0.3662(2) 0.7447(3) 0.32476(13) 0.0733(11) Uani 1 1 d . . .
F9 F -0.0854(3) 0.4018(3) 0.27152(15) 0.0945(13) Uani 1 1 d . . .
F3 F 0.4607(2) 0.1617(3) -0.34374(13) 0.0931(13) Uani 1 1 d . . .
F10 F -0.1303(3) 0.3832(3) 0.16662(14) 0.0815(12) Uani 1 1 d . . .
F8 F 0.0068(3) 0.2526(4) 0.33053(14) 0.1134(17) Uani 1 1 d . . .
C42 C 0.2125(4) 0.0748(5) 0.1970(2) 0.078(2) Uani 1 1 d . . .
H42A H 0.2186 0.0052 0.1851 0.116 Uiso 1 1 calc R . .
H42B H 0.1625 0.0810 0.2039 0.116 Uiso 1 1 calc R . .
H42C H 0.2529 0.0887 0.2284 0.116 Uiso 1 1 calc R . .
F6 F -0.0161(3) 0.0507(4) 0.18063(15) 0.123(2) Uani 1 1 d . . .
F7 F 0.0384(4) 0.0769(5) 0.28483(17) 0.181(3) Uani 1 1 d . . .
C40 C 0.2568(5) -0.0374(6) -0.1806(3) 0.097(3) Uani 1 1 d . B .
H40A H 0.2778 -0.0919 -0.1560 0.145 Uiso 1 1 calc R . .
H40B H 0.2971 -0.0104 -0.1948 0.145 Uiso 1 1 calc R . .
H40C H 0.2153 -0.0651 -0.2084 0.145 Uiso 1 1 calc R . .
O11 O 0.7426(2) 0.2392(4) 0.09131(18) 0.0801(14) Uani 1 1 d . . .
N12 N 0.0728(4) 0.5314(5) 0.1082(3) 0.0831(18) Uani 1 1 d D . .
C44 C 0.0672(5) 0.6309(6) 0.0827(3) 0.107(3) Uani 1 1 d . A .
H44A H 0.0871 0.6843 0.1082 0.160 Uiso 1 1 calc R . .
H44B H 0.0136 0.6454 0.0652 0.160 Uiso 1 1 calc R . .
H44C H 0.0971 0.6297 0.0576 0.160 Uiso 1 1 calc R . .
C45 C 0.0477(6) 0.4426(7) 0.0756(4) 0.146(4) Uani 1 1 d . A .
H45A H 0.0812 0.4330 0.0531 0.219 Uiso 1 1 calc R . .
H45B H -0.0049 0.4533 0.0548 0.219 Uiso 1 1 calc R . .
H45C H 0.0499 0.3815 0.0970 0.219 Uiso 1 1 calc R . .
O12 O 0.1302(5) 0.5803(9) 0.1881(4) 0.190(4) Uani 1 1 d D . .
N13 N 0.5477(5) 0.5080(7) 0.0722(3) 0.108(3) Uani 1 1 d . C .
C46 C 0.5720(9) 0.3969(10) 0.0681(4) 0.173(6) Uani 1 1 d D . .
C48 C 0.6063(9) 0.5939(10) 0.0737(7) 0.209(7) Uani 1 1 d . . .
C47 C 0.4740(7) 0.5429(10) 0.0725(5) 0.163(5) Uiso 1 1 d . . .
H48A H 0.4753 0.5683 0.1067 0.244 Uiso 1 1 calc R C .
H48B H 0.4375 0.4862 0.0634 0.244 Uiso 1 1 calc R . .
H48C H 0.4583 0.5984 0.0475 0.244 Uiso 1 1 calc R . .

loop_
_atom_site_aniso_label
_atom_site_aniso_U_11
_atom_site_aniso_U_22
_atom_site_aniso_U_33
_atom_site_aniso_U_23
_atom_site_aniso_U_13
_atom_site_aniso_U_12
Ni1 0.0236(3) 0.0306(4) 0.0301(4) 0.0013(3) 0.0085(3) 0.0011(3)
S1 0.0229(7) 0.0345(7) 0.0442(8) 0.0043(6) 0.0080(6) 0.0028(5)
N1 0.025(2) 0.030(2) 0.035(2) 0.0017(18) 0.010(2) -0.0019(18)
C5 0.030(3) 0.042(3) 0.036(3) 0.005(2) 0.008(2) 0.001(2)
N2 0.028(2) 0.031(2) 0.032(2) -0.0016(19) 0.0089(19) 0.0030(18)
C17 0.028(3) 0.035(3) 0.033(3) -0.002(2) 0.005(2) 0.000(2)
F12 0.072(2) 0.072(2) 0.056(2) 0.0103(18) -0.0037(19) 0.015(2)
O3 0.0279(19) 0.029(2) 0.079(3) 0.0044(18) 0.0045(18) 0.0002(16)
N7 0.034(3) 0.067(3) 0.036(3) 0.001(2) 0.011(2) 0.009(2)
N10 0.043(3) 0.048(3) 0.035(3) -0.002(2) 0.015(2) 0.002(2)
N4 0.019(2) 0.068(3) 0.040(3) 0.006(2) 0.008(2) -0.001(2)
N6 0.021(2) 0.055(3) 0.033(3) -0.003(2) 0.0059(19) 0.006(2)
N3 0.035(2) 0.031(2) 0.034(2) 0.001(2) 0.009(2) 0.0022(19)
N9 0.073(3) 0.028(3) 0.038(3) 0.001(2) 0.010(2) -0.002(2)
N5 0.023(2) 0.065(3) 0.039(3) 0.000(2) 0.007(2) -0.001(2)
N8 0.069(3) 0.029(2) 0.038(3) 0.003(2) 0.011(2) -0.007(2)
N11 0.060(3) 0.070(4) 0.041(3) -0.011(3) 0.019(2) 0.010(3)
O5 0.0320(19) 0.041(2) 0.037(2) -0.0031(17) 0.0136(16) 0.0009(16)
O1 0.0256(18) 0.0294(19) 0.055(2) 0.0086(16) 0.0114(16) 0.0055(15)
O6 0.0340(19) 0.042(2) 0.0299(19) 0.0034(17) 0.0105(15) 0.0000(16)
O2 0.039(2) 0.075(3) 0.036(2) 0.0058(19) 0.0023(17) 0.0080(19)
O7 0.022(2) 0.096(3) 0.045(2) -0.001(2) 0.0074(17) -0.003(2)
O4 0.0284(19) 0.055(2) 0.053(2) -0.0016(18) 0.0182(17) 0.0040(17)
O9 0.097(3) 0.034(2) 0.040(2) 0.0052(19) 0.015(2) -0.002(2)
O8 0.028(2) 0.100(3) 0.043(2) -0.008(2) 0.0059(18) 0.009(2)
C16 0.029(3) 0.032(3) 0.029(3) 0.001(2) 0.009(2) 0.003(2)
C4 0.022(3) 0.034(3) 0.037(3) 0.001(2) 0.006(2) 0.001(2)
C6 0.027(3) 0.047(3) 0.044(3) 0.006(3) 0.012(3) 0.003(2)
C8 0.037(3) 0.054(4) 0.056(4) 0.002(3) 0.015(3) -0.001(3)
C32 0.037(3) 0.036(3) 0.056(4) 0.002(3) 0.007(3) -0.001(3)
C3 0.019(3) 0.056(4) 0.046(3) 0.000(3) 0.007(2) 0.000(2)
C38 0.033(3) 0.040(3) 0.036(3) -0.006(3) 0.006(2) -0.002(2)
C7 0.028(3) 0.047(3) 0.042(3) 0.002(3) 0.010(3) -0.006(3)
C28 0.044(3) 0.027(3) 0.038(3) 0.001(2) 0.009(2) 0.000(2)
C13 0.034(3) 0.042(3) 0.036(3) -0.004(3) 0.016(2) 0.000(2)
C36 0.041(3) 0.034(3) 0.048(4) 0.002(3) 0.013(3) 0.006(3)
C31 0.043(3) 0.029(3) 0.045(3) 0.000(3) 0.009(3) -0.004(3)
C29 0.037(3) 0.035(3) 0.033(3) 0.001(2) 0.009(2) 0.000(2)
C15 0.027(3) 0.046(3) 0.039(3) -0.002(3) 0.008(2) -0.001(2)
C33 0.048(4) 0.048(4) 0.065(4) -0.013(3) 0.025(3) 0.000(3)
C34 0.060(4) 0.048(4) 0.044(4) -0.005(3) 0.015(3) -0.017(3)
C27 0.080(4) 0.031(3) 0.047(4) 0.010(3) 0.001(3) 0.006(3)
C1 0.028(3) 0.064(4) 0.034(3) 0.000(3) 0.009(2) -0.003(3)
C2 0.031(3) 0.070(4) 0.037(3) 0.003(3) 0.002(3) 0.000(3)
C35 0.044(3) 0.045(3) 0.044(4) 0.005(3) 0.006(3) 0.000(3)
C30 0.051(3) 0.034(3) 0.042(4) 0.000(3) 0.011(3) -0.002(3)
C20 0.062(4) 0.049(4) 0.045(4) -0.001(3) 0.015(3) -0.006(3)
C18 0.032(3) 0.052(3) 0.039(3) -0.005(3) 0.011(3) 0.006(3)
C12 0.037(3) 0.044(3) 0.053(4) -0.001(3) 0.011(3) -0.007(3)
C25 0.068(4) 0.038(3) 0.038(3) -0.002(3) -0.001(3) 0.004(3)
C24 0.080(5) 0.091(5) 0.046(4) 0.002(4) 0.022(4) 0.042(4)
C9 0.042(4) 0.067(4) 0.062(5) 0.020(4) 0.005(3) -0.001(3)
C37 0.043(3) 0.041(3) 0.043(4) -0.002(3) 0.012(3) 0.001(3)
C19 0.039(3) 0.059(4) 0.034(3) 0.000(3) 0.016(3) 0.007(3)
C10 0.063(4) 0.073(5) 0.039(4) 0.003(3) 0.009(3) -0.028(4)
C11 0.056(4) 0.057(4) 0.048(4) -0.009(3) 0.026(3) -0.014(3)
C14 0.036(3) 0.054(4) 0.033(3) -0.007(3) 0.009(2) -0.007(3)
C26 0.101(5) 0.044(4) 0.038(4) 0.005(3) -0.009(3) 0.006(4)
C21 0.078(5) 0.065(4) 0.056(4) -0.024(4) 0.031(4) -0.018(4)
C39 0.069(4) 0.063(4) 0.054(4) -0.015(3) 0.013(3) 0.004(3)
C23 0.097(6) 0.140(8) 0.042(4) 0.015(5) 0.014(4) 0.068(6)
C22 0.067(5) 0.117(7) 0.035(4) -0.003(4) 0.009(3) 0.004(4)
F5 0.057(2) 0.062(2) 0.066(2) -0.0002(18) 0.0189(17) 0.0139(18)
F15 0.056(2) 0.057(2) 0.074(2) -0.0030(18) 0.0028(18) 0.0168(18)
F11 0.069(2) 0.068(2) 0.059(2) 0.0012(18) 0.0128(18) 0.0252(19)
F4 0.094(3) 0.090(3) 0.065(2) -0.023(2) 0.036(2) -0.003(2)
F14 0.084(3) 0.080(3) 0.083(3) -0.020(2) 0.035(2) 0.015(2)
F1 0.065(2) 0.073(2) 0.083(3) 0.011(2) 0.024(2) 0.025(2)
F2 0.069(3) 0.105(3) 0.083(3) 0.041(2) -0.001(2) 0.011(2)
F13 0.093(3) 0.081(3) 0.046(2) -0.0101(19) 0.0187(19) -0.014(2)
F9 0.136(4) 0.076(3) 0.079(3) -0.032(2) 0.042(3) -0.021(3)
F3 0.107(3) 0.123(4) 0.044(2) 0.011(2) 0.013(2) -0.026(3)
F10 0.122(3) 0.053(2) 0.071(2) 0.0032(19) 0.027(2) 0.014(2)
F8 0.108(3) 0.185(5) 0.039(2) -0.017(3) 0.006(2) 0.001(3)
C42 0.109(6) 0.082(5) 0.050(4) 0.017(4) 0.034(4) -0.005(4)
F6 0.197(5) 0.114(4) 0.059(3) 0.009(2) 0.037(3) 0.104(4)
F7 0.244(7) 0.230(7) 0.056(3) 0.032(4) 0.018(3) 0.172(6)
C40 0.126(7) 0.097(6) 0.078(5) -0.035(5) 0.048(5) 0.023(5)
O11 0.050(3) 0.101(4) 0.086(3) -0.025(3) 0.012(2) 0.009(2)
N12 0.084(4) 0.063(4) 0.090(5) 0.004(3) 0.004(4) 0.016(3)
C44 0.102(7) 0.087(6) 0.130(8) 0.033(6) 0.029(6) 0.008(5)
C45 0.141(9) 0.067(6) 0.199(11) -0.037(7) -0.007(8) 0.003(6)
O12 0.146(7) 0.264(11) 0.143(7) -0.017(8) 0.009(6) 0.070(7)
N13 0.120(6) 0.130(7) 0.094(5) 0.036(5) 0.061(5) 0.052(5)
C46 0.244(17) 0.149(12) 0.101(8) 0.065(8) 0.001(9) -0.073(11)
C48 0.214(15) 0.112(10) 0.35(2) -0.040(11) 0.157(15) -0.043(10)

loop_
_atom_type_symbol
_atom_type_description
_atom_type_scat_dispersion_real
_atom_type_scat_dispersion_imag
_atom_type_scat_source
C C 0.0033 0.0016 'International Tables Vol C Tables 4.2.6.8 and 6.1.1.4'
H H 0.0000 0.0000 'International Tables Vol C Tables 4.2.6.8 and 6.1.1.4'
N N 0.0061 0.0033 'International Tables Vol C Tables 4.2.6.8 and 6.1.1.4'
O O 0.0106 0.0060 'International Tables Vol C Tables 4.2.6.8 and 6.1.1.4'
F F 0.0171 0.0103 'International Tables Vol C Tables 4.2.6.8 and 6.1.1.4'
S S 0.1246 0.1234 'International Tables Vol C Tables 4.2.6.8 and 6.1.1.4'
Ni Ni 0.3393 1.1124 'International Tables Vol C Tables 4.2.6.8 and 6.1.1.4'

loop_
_geom_angle_atom_site_label_1
_geom_angle_atom_site_label_2
_geom_angle_atom_site_label_3
_geom_angle
O12 C43 N12 114(2)
O12 C43A N12 124.2(14)
O6 Ni1 O5 174.92(13)
O6 Ni1 O1 93.83(13)
O5 Ni1 O1 90.81(13)
O6 Ni1 N3 88.21(14)
O5 Ni1 N3 86.94(14)
O1 Ni1 N3 173.12(14)
O6 Ni1 N1 90.74(14)
O5 Ni1 N1 91.14(14)
O1 Ni1 N1 92.29(13)
N3 Ni1 N1 94.26(15)
O6 Ni1 N2 89.65(13)
O5 Ni1 N2 88.71(13)
O1 Ni1 N2 84.74(13)
N3 Ni1 N2 88.71(14)
N1 Ni1 N2 177.02(14)
O2 S1 O4 110.6(2)
O2 S1 O1 110.3(2)
O4 S1 O1 110.4(2)
O2 S1 O3 108.6(2)
O4 S1 O3 109.8(2)
O1 S1 O3 107.11(18)
C1 N1 C5 117.4(4)
C1 N1 Ni1 120.7(3)
C5 N1 Ni1 121.3(3)
N1 C5 C4 123.3(4)
C13 N2 C17 117.0(4)
C13 N2 Ni1 121.1(3)
C17 N2 Ni1 121.9(3)
N2 C17 C16 123.9(4)
C18 N7 C19 119.6(4)
C38 N10 C39 121.4(5)
C38 N10 C42 121.5(5)
C39 N10 C42 117.0(5)
C6 N4 C4 126.5(4)
C18 N6 C16 124.3(4)
C25 N3 C29 118.1(4)
C25 N3 Ni1 117.4(3)
C29 N3 Ni1 124.5(3)
C30 N9 C31 122.5(4)
C6 N5 C7 122.0(4)
C30 N8 C28 126.2(4)
C37 N11 C41A 121.2(9)
C37 N11 C40 122.3(5)
C41A N11 C40 116.4(9)
C37 N11 C41 117.8(7)
C41A N11 C41 22.8(8)
C40 N11 C41 116.7(7)
C37 O5 Ni1 133.1(3)
S1 O1 Ni1 142.02(19)
C38 O6 Ni1 128.6(3)
C15 C16 C17 117.7(4)
C15 C16 N6 117.5(4)
C17 C16 N6 124.8(4)
C3 C4 C5 118.2(4)
C3 C4 N4 117.8(4)
C5 C4 N4 124.0(4)
O7 C6 N4 124.7(5)
O7 C6 N5 123.0(5)
N4 C6 N5 112.3(4)
F1 C8 C9 117.9(5)
F1 C8 C7 120.7(5)
C9 C8 C7 121.3(6)
F15 C32 C33 118.7(5)
F15 C32 C31 119.0(5)
C33 C32 C31 122.3(5)
C2 C3 C4 118.3(4)
O6 C38 N10 124.2(5)
C8 C7 C12 116.1(5)
C8 C7 N5 123.5(5)
C12 C7 N5 120.3(5)
C27 C28 C29 118.5(5)
C27 C28 N8 116.9(4)
C29 C28 N8 124.6(4)
N2 C13 C14 123.5(5)
F11 C36 C35 118.5(5)
F11 C36 C31 119.2(5)
C35 C36 C31 122.2(5)
C32 C31 C36 115.8(5)
C32 C31 N9 121.2(5)
C36 C31 N9 122.9(5)
N3 C29 C28 122.3(5)
C14 C15 C16 118.8(5)
F14 C33 C34 120.0(6)
F14 C33 C32 120.4(5)
C34 C33 C32 119.6(5)
F13 C34 C35 120.8(6)
F13 C34 C33 119.8(6)
C35 C34 C33 119.4(5)
C26 C27 C28 119.1(5)
N1 C1 C2 122.5(5)
C3 C2 C1 120.3(5)
F12 C35 C36 120.1(5)
F12 C35 C34 119.3(5)
C36 C35 C34 120.6(5)
O9 C30 N8 125.2(5)
O9 C30 N9 123.2(5)
N8 C30 N9 111.6(5)
F10 C20 C19 119.7(5)
F10 C20 C21 118.2(6)
C19 C20 C21 122.0(6)
O8 C18 N6 124.5(5)
O8 C18 N7 121.3(5)
N6 C18 N7 114.2(4)
F5 C12 C11 118.0(5)
F5 C12 C7 118.9(5)
C11 C12 C7 123.1(5)
N3 C25 C26 122.6(5)
F6 C24 C23 118.3(6)
F6 C24 C19 119.2(5)
C23 C24 C19 122.5(6)
F2 C9 C10 120.2(6)
F2 C9 C8 119.3(6)
C10 C9 C8 120.4(6)
O5 C37 N11 124.4(5)
C20 C19 C24 116.7(5)
C20 C19 N7 121.6(5)
C24 C19 N7 121.7(5)
F3 C10 C11 120.8(6)
F3 C10 C9 119.2(6)
C11 C10 C9 120.0(6)
F4 C11 C10 120.5(6)
F4 C11 C12 120.4(6)
C10 C11 C12 119.0(6)
C15 C14 C13 119.1(5)
C27 C26 C25 119.4(5)
F9 C21 C22 120.8(6)
F9 C21 C20 120.3(7)
C22 C21 C20 118.9(6)
F7 C23 C22 119.3(7)
F7 C23 C24 121.7(7)
C22 C23 C24 119.0(7)
F8 C22 C23 120.1(7)
F8 C22 C21 119.2(7)
C23 C22 C21 120.6(6)
C43A N12 C43 6.5(14)
C43A N12 C45 117.2(9)
C43 N12 C45 112.6(15)
C43A N12 C44 125.8(10)
C43 N12 C44 130.6(15)
C45 N12 C44 116.8(8)
C43A O12 C43 6.6(16)
C47 N13 C48 114.5(9)
C47 N13 C46 126.7(11)
C48 N13 C46 118.7(9)
O16A C46 O16 6.4(16)
O16A C46 N13 101(2)
O16 C46 N13 104.8(13)

loop_
_geom_bond_atom_site_label_1
_geom_bond_atom_site_label_2
_geom_bond_distance
C43 O12 1.26(2)
C43 N12 1.34(2)
C41 N11 1.532(15)
C43A O12 1.181(12)
C43A N12 1.288(13)
C41A N11 1.46(2)
O16 C46 1.241(16)
O16A C46 1.221(19)
Ni1 O6 2.058(3)
Ni1 O5 2.072(3)
Ni1 O1 2.093(3)
Ni1 N3 2.130(4)
Ni1 N1 2.134(4)
Ni1 N2 2.143(4)
S1 O2 1.462(4)
S1 O4 1.469(3)
S1 O1 1.474(3)
S1 O3 1.484(3)
N1 C1 1.330(6)
N1 C5 1.338(6)
C5 C4 1.387(6)
N2 C13 1.331(6)
N2 C17 1.330(6)
C17 C16 1.388(6)
F12 C35 1.344(6)
N7 C18 1.382(6)
N7 C19 1.400(6)
N10 C38 1.310(6)
N10 C39 1.444(7)
N10 C42 1.449(7)
N4 C6 1.367(6)
N4 C4 1.408(6)
N6 C18 1.362(6)
N6 C16 1.408(6)
N3 C25 1.326(6)
N3 C29 1.343(6)
N9 C30 1.380(6)
N9 C31 1.391(6)
N5 C6 1.386(6)
N5 C7 1.395(6)
N8 C30 1.367(6)
N8 C28 1.409(6)
N11 C37 1.307(6)
N11 C40 1.458(7)
O5 C37 1.239(6)
O6 C38 1.239(6)
O7 C6 1.216(6)
O9 C30 1.210(6)
O8 C18 1.216(6)
C16 C15 1.386(7)
C4 C3 1.387(7)
C8 F1 1.343(6)
C8 C9 1.375(8)
C8 C7 1.377(7)
C32 F15 1.344(6)
C32 C33 1.372(8)
C32 C31 1.383(7)
C3 C2 1.359(7)
C7 C12 1.378(7)
C28 C27 1.375(7)
C28 C29 1.387(7)
C13 C14 1.374(7)
C36 F11 1.343(6)
C36 C35 1.353(7)
C36 C31 1.388(7)
C15 C14 1.371(7)
C33 F14 1.338(6)
C33 C34 1.370(8)
C34 F13 1.343(6)
C34 C35 1.360(8)
C27 C26 1.366(8)
C1 C2 1.378(7)
C20 F10 1.349(7)
C20 C19 1.370(8)
C20 C21 1.372(8)
C12 F5 1.352(6)
C12 C11 1.372(8)
C25 C26 1.376(8)
C24 F6 1.335(7)
C24 C23 1.365(9)
C24 C19 1.372(8)
C9 F2 1.350(7)
C9 C10 1.364(9)
C10 F3 1.349(7)
C10 C11 1.351(9)
C11 F4 1.339(6)
C21 F9 1.348(7)
C21 C22 1.367(9)
C23 F7 1.321(8)
C23 C22 1.357(10)
C22 F8 1.355(7)
N12 C45 1.423(9)
N12 C44 1.431(9)
N13 C47 1.388(12)
N13 C48 1.507(14)
N13 C46 1.497(15)
